data_7244600
loop_
_publ_author_name
'Yakubenko, Artyom A.'
'Puzyk, Aleksandra M.'
'Korostelev, Vladislav O.'
'Mulloyarova, Valeriia V.'
'Tupikina, Elena Yu.'
'Tolstoy, Peter'
'Antonov, Alexander S.'

_publ_section_title
;
 Self-association of diphenylpnictoginic acids in solution and solid
 state: covalent vs hydrogen bonding
;
_journal_name_full 'Physical Chemistry Chemical Physics'
_journal_paper_doi 10.1039/D2CP00286H
_journal_year 2022
_chemical_formula_moiety 'C18 H15 Bi Cl2'
_chemical_formula_sum 'C18 H15 Bi Cl2'
_chemical_formula_weight 511.18
_chemical_melting_point 153.5(15)
_chemical_name_systematic 'Triphenylbismuth dichloride'
_space_group_crystal_system orthorhombic
_space_group_IT_number 19
_space_group_name_Hall 'P 2ac 2ab'
_space_group_name_H-M_alt 'P 21 21 21'
_atom_sites_solution_hydrogens geom
_atom_sites_solution_primary dual
_audit_creation_date 2020-03-11
_audit_creation_method
;
Olex2 1.2
(compiled 2018.05.29 svn.r3508 for OlexSys, GUI svn.r5506)
;
_audit_update_record
;
2021-10-08 deposited with the CCDC.	2022-03-09 downloaded from the CCDC.
;
_cell_angle_alpha 90
_cell_angle_beta 90
_cell_angle_gamma 90
_cell_formula_units_Z 8
_cell_length_a 9.1006(3)
_cell_length_b 17.0456(4)
_cell_length_c 22.1478(5)
_cell_measurement_reflns_used 9025
_cell_measurement_temperature 100.00(2)
_cell_measurement_theta_max 34.5710
_cell_measurement_theta_min 3.2610
_cell_volume 3435.68(16)
_computing_cell_refinement
;
CrysAlisPro, Agilent Technologies,
Version 1.171.36.32 (release 02-08-2013 CrysAlis171 .NET)
(compiled Aug  2 2013,16:46:58)
;
_computing_data_collection
;
CrysAlisPro, Agilent Technologies,
Version 1.171.36.32 (release 02-08-2013 CrysAlis171 .NET)
(compiled Aug  2 2013,16:46:58)
;
_computing_data_reduction
;
CrysAlisPro, Agilent Technologies,
Version 1.171.36.32 (release 02-08-2013 CrysAlis171 .NET)
(compiled Aug  2 2013,16:46:58)
;
_computing_molecular_graphics 'Olex2 (Dolomanov et al., 2009)'
_computing_publication_material 'Olex2 (Dolomanov et al., 2009)'
_computing_structure_refinement 'ShelXL (Sheldrick, 2015)'
_computing_structure_solution 'ShelXT (Sheldrick, 2015)'
_diffrn_ambient_temperature 100.00(2)
_diffrn_detector_area_resol_mean 16.2096
_diffrn_measured_fraction_theta_full 0.998
_diffrn_measured_fraction_theta_max 0.998
_diffrn_measurement_details
;
#__ type_ start__ end____ width___ exp.time_
  1 omega -102.00  -38.00   1.0000  200.5400
omega____ theta____ kappa____ phi______ frames
    -      -31.2658 -178.0000    0.0000 64

#__ type_ start__ end____ width___ exp.time_
  2 omega  -71.00   26.00   1.0000  200.5400
omega____ theta____ kappa____ phi______ frames
    -      -31.2658   19.0000  -90.0000 97

#__ type_ start__ end____ width___ exp.time_
  3 omega   -6.00   46.00   1.0000  200.5400
omega____ theta____ kappa____ phi______ frames
    -       32.3596  -57.0000  -30.0000 52

#__ type_ start__ end____ width___ exp.time_
  4 omega   -5.00   40.00   1.0000  200.5400
omega____ theta____ kappa____ phi______ frames
    -      -31.2658   38.0000  -30.0000 45

#__ type_ start__ end____ width___ exp.time_
  5 omega  -58.00  -10.00   1.0000  200.5400
omega____ theta____ kappa____ phi______ frames
    -      -31.2658  -57.0000  150.0000 48
;
_diffrn_measurement_device_type 'Xcalibur, Eos'
_diffrn_measurement_method '\w scans'
_diffrn_orient_matrix_UB_11 -0.0517632000
_diffrn_orient_matrix_UB_12 0.0201121000
_diffrn_orient_matrix_UB_13 -0.0182878000
_diffrn_orient_matrix_UB_21 -0.0518398000
_diffrn_orient_matrix_UB_22 -0.0013079000
_diffrn_orient_matrix_UB_23 0.0238866000
_diffrn_orient_matrix_UB_31 0.0268485000
_diffrn_orient_matrix_UB_32 0.0363795000
_diffrn_orient_matrix_UB_33 0.0109345000
_diffrn_radiation_monochromator graphite
_diffrn_radiation_type MoK\a
_diffrn_radiation_wavelength 0.71073
_diffrn_reflns_av_R_equivalents 0.0330
_diffrn_reflns_av_unetI/netI 0.0385
_diffrn_reflns_Laue_measured_fraction_full 0.998
_diffrn_reflns_Laue_measured_fraction_max 0.998
_diffrn_reflns_limit_h_max 11
_diffrn_reflns_limit_h_min -11
_diffrn_reflns_limit_k_max 21
_diffrn_reflns_limit_k_min -17
_diffrn_reflns_limit_l_max 27
_diffrn_reflns_limit_l_min -27
_diffrn_reflns_number 18050
_diffrn_reflns_point_group_measured_fraction_full 0.988
_diffrn_reflns_point_group_measured_fraction_max 0.987
_diffrn_reflns_theta_full 25.242
_diffrn_reflns_theta_max 25.999
_diffrn_reflns_theta_min 2.561
_diffrn_source 'Enhance (Mo) X-ray Source'
_exptl_absorpt_coefficient_mu 10.565
_exptl_absorpt_correction_T_max 1.00000
_exptl_absorpt_correction_T_min 0.51532
_exptl_absorpt_correction_type multi-scan
_exptl_absorpt_process_details
;
CrysAlisPro, Agilent Technologies,
Version 1.171.36.32 (release 02-08-2013 CrysAlis171 .NET)
(compiled Aug  2 2013,16:46:58)
Empirical absorption correction using spherical harmonics,
 implemented in SCALE3 ABSPACK scaling algorithm.
;
_exptl_crystal_colour 'clear colourless'
_exptl_crystal_colour_lustre clear
_exptl_crystal_colour_primary colourless
_exptl_crystal_density_diffrn 1.977
_exptl_crystal_description prism
_exptl_crystal_F_000 1920
_exptl_crystal_recrystallization_method 'Solvent evaporation'
_exptl_crystal_size_max 0.18
_exptl_crystal_size_mid 0.15
_exptl_crystal_size_min 0.13
_refine_diff_density_max 0.835
_refine_diff_density_min -0.625
_refine_diff_density_rms 0.097
_refine_ls_abs_structure_details
;
 Flack x determined using 2532 quotients [(I+)-(I-)]/[(I+)+(I-)]
 (Parsons, Flack and Wagner, Acta Cryst. B69 (2013) 249-259).
;
_refine_ls_abs_structure_Flack -0.031(4)
_refine_ls_extinction_method none
_refine_ls_goodness_of_fit_ref 0.990
_refine_ls_hydrogen_treatment constr
_refine_ls_matrix_type full
_refine_ls_number_parameters 379
_refine_ls_number_reflns 6672
_refine_ls_number_restraints 0
_refine_ls_restrained_S_all 0.990
_refine_ls_R_factor_all 0.0245
_refine_ls_R_factor_gt 0.0203
_refine_ls_shift/su_max 0.003
_refine_ls_shift/su_mean 0.000
_refine_ls_structure_factor_coef Fsqd
_refine_ls_weighting_details 'w=1/[\s^2^(Fo^2^)+(0.0111P)^2^] where P=(Fo^2^+2Fc^2^)/3'
_refine_ls_weighting_scheme calc
_refine_ls_wR_factor_gt 0.0361
_refine_ls_wR_factor_ref 0.0370
_reflns_Friedel_coverage 0.757
_reflns_Friedel_fraction_full 0.976
_reflns_Friedel_fraction_max 0.973
_reflns_number_gt 6214
_reflns_number_total 6672
_reflns_threshold_expression 'I > 2\s(I)'
_cod_data_source_file d2cp00286h3.cif
_cod_data_source_block 15376_art-01
_cod_depositor_comments
;
The following automatic conversions were performed:

data item '_chemical_melting_point' value '152-155' was changed to
'153.5(15)' -- the average value was taken and precision was
estimated.

Automatic conversion script
Id: cif_fix_values 7556 2019-12-06 15:28:31Z antanas 
;
_cod_database_code 7244600
_shelx_shelxl_version_number 2014/7
_chemical_oxdiff_formula 'C12 H11 Bi O2'
_shelx_space_group_comment
;
The symmetry employed for this shelxl refinement is uniquely defined
by the following loop, which should always be used as a source of
symmetry information in preference to the above space-group names.
They are only intended as comments.
;
_shelx_estimated_absorpt_t_max 0.340
_shelx_estimated_absorpt_t_min 0.252
_reflns_odcompleteness_completeness 99.85
_reflns_odcompleteness_iscentric 1
_reflns_odcompleteness_theta 33.01
_olex2_refinement_description
;
1. Fixed Uiso
 At 1.2 times of:
  All C(H) groups
2.a Aromatic/amide H refined with riding coordinates:
 C29(H29), C30(H30), C28(H28), C22(H22), C26(H26), C11(H11), C4(H4), C24(H24),
 C5(H5), C15(H15), C23(H23), C21(H21), C27(H27), C2(H2), C10(H10), C32(H32),
 C9(H9), C20(H20), C36(H36), C8(H8), C6(H6), C33(H33), C12(H12), C34(H34),
 C3(H3), C17(H17), C16(H16), C14(H14), C35(H35), C18(H18)
;
_olex2_submission_special_instructions 'No special instructions were received'

loop_
_space_group_symop_operation_xyz
'x, y, z'
'-x+1/2, -y, z+1/2'
'-x, y+1/2, -z+1/2'
'x+1/2, -y+1/2, -z'

loop_
_atom_site_label
_atom_site_type_symbol
_atom_site_fract_x
_atom_site_fract_y
_atom_site_fract_z
_atom_site_U_iso_or_equiv
_atom_site_adp_type
_atom_site_occupancy
_atom_site_site_symmetry_order
_atom_site_calc_flag
_atom_site_refinement_flags_posn
_atom_site_refinement_flags_adp
_atom_site_refinement_flags_occupancy
_atom_site_disorder_assembly
_atom_site_disorder_group
Bi2 Bi 0.58223(3) 0.45350(2) 0.51367(2) 0.01554(6) Uani 1 1 d . . . . .
Bi1 Bi 0.14742(2) 0.27300(2) 0.80052(2) 0.01533(6) Uani 1 1 d . . . . .
Cl3 Cl 0.49225(17) 0.32623(9) 0.56937(7) 0.0197(3) Uani 1 1 d . . . . .
Cl2 Cl 0.23199(18) 0.38829(9) 0.73368(8) 0.0226(4) Uani 1 1 d . . . . .
Cl1 Cl 0.04051(19) 0.16520(9) 0.87016(9) 0.0288(4) Uani 1 1 d . . . . .
Cl4 Cl 0.6913(2) 0.57503(10) 0.46215(9) 0.0308(4) Uani 1 1 d . . . . .
C29 C 1.0261(7) 0.4570(4) 0.5929(3) 0.0232(15) Uani 1 1 d . . . . .
H29 H 1.0805 0.4938 0.6160 0.028 Uiso 1 1 calc R . . . .
C19 C 0.4671(7) 0.5289(3) 0.5790(3) 0.0153(14) Uani 1 1 d . . . . .
C30 C 0.8857(7) 0.4752(3) 0.5730(3) 0.0203(15) Uani 1 1 d . . . . .
H30 H 0.8445 0.5253 0.5812 0.024 Uiso 1 1 calc R . . . .
C28 C 1.0864(8) 0.3851(4) 0.5789(3) 0.0237(15) Uani 1 1 d . . . . .
H28 H 1.1840 0.3735 0.5911 0.028 Uiso 1 1 calc R . . . .
C22 C 0.3331(8) 0.6278(4) 0.6597(3) 0.0256(16) Uani 1 1 d . . . . .
H22 H 0.2879 0.6625 0.6877 0.031 Uiso 1 1 calc R . . . .
C26 C 0.8638(8) 0.3471(4) 0.5281(3) 0.0259(16) Uani 1 1 d . . . . .
H26 H 0.8075 0.3095 0.5064 0.031 Uiso 1 1 calc R . . . .
C11 C -0.2725(8) 0.3282(4) 0.7091(4) 0.0326(19) Uani 1 1 d . . . . .
H11 H -0.3057 0.3305 0.6684 0.039 Uiso 1 1 calc R . . . .
C7 C -0.0817(7) 0.3079(3) 0.7812(3) 0.0170(13) Uani 1 1 d . . . . .
C4 C 0.4264(8) 0.3766(4) 0.9755(3) 0.0302(17) Uani 1 1 d . . . . .
H4 H 0.4816 0.3962 1.0086 0.036 Uiso 1 1 calc R . . . .
C25 C 0.8065(6) 0.4198(3) 0.5412(3) 0.0151(14) Uani 1 1 d . . . . .
C24 C 0.4099(8) 0.6002(3) 0.5583(3) 0.0233(15) Uani 1 1 d . . . . .
H24 H 0.4173 0.6148 0.5170 0.028 Uiso 1 1 calc R . . . .
C5 C 0.3713(8) 0.4273(4) 0.9332(3) 0.0275(17) Uani 1 1 d . . . . .
H5 H 0.3863 0.4821 0.9381 0.033 Uiso 1 1 calc R . . . .
C1 C 0.2715(7) 0.3196(4) 0.8789(3) 0.0192(15) Uani 1 1 d . . . . .
C15 C 0.3627(9) 0.1499(4) 0.6464(4) 0.040(2) Uani 1 1 d . . . . .
H15 H 0.4002 0.1646 0.6080 0.048 Uiso 1 1 calc R . . . .
C31 C 0.4598(8) 0.4184(4) 0.4311(3) 0.0231(16) Uani 1 1 d . . . . .
C23 C 0.3425(8) 0.6485(4) 0.5996(3) 0.0289(17) Uani 1 1 d . . . . .
H23 H 0.3017 0.6969 0.5866 0.035 Uiso 1 1 calc R . . . .
C13 C 0.2501(7) 0.1846(4) 0.7399(3) 0.0233(16) Uani 1 1 d . . . . .
C21 C 0.3890(8) 0.5569(4) 0.6795(3) 0.0290(17) Uani 1 1 d . . . . .
H21 H 0.3821 0.5429 0.7209 0.035 Uiso 1 1 calc R . . . .
C27 C 1.0060(8) 0.3295(4) 0.5471(3) 0.0304(18) Uani 1 1 d . . . . .
H27 H 1.0478 0.2797 0.5384 0.036 Uiso 1 1 calc R . . . .
C2 C 0.3247(7) 0.2678(4) 0.9211(3) 0.0283(16) Uani 1 1 d . . . . .
H2 H 0.3086 0.2130 0.9167 0.034 Uiso 1 1 calc R . . . .
C10 C -0.3700(8) 0.3404(4) 0.7561(4) 0.0324(19) Uani 1 1 d . . . . .
H10 H -0.4703 0.3512 0.7474 0.039 Uiso 1 1 calc R . . . .
C32 C 0.4988(8) 0.4501(4) 0.3755(3) 0.0340(18) Uani 1 1 d . . . . .
H32 H 0.5791 0.4854 0.3718 0.041 Uiso 1 1 calc R . . . .
C9 C -0.3237(7) 0.3373(3) 0.8153(4) 0.0294(19) Uani 1 1 d . . . . .
H9 H -0.3916 0.3467 0.8470 0.035 Uiso 1 1 calc R . . . .
C20 C 0.4559(8) 0.5057(4) 0.6383(3) 0.0226(16) Uani 1 1 d . . . . .
H20 H 0.4927 0.4562 0.6510 0.027 Uiso 1 1 calc R . . . .
C36 C 0.3427(9) 0.3686(4) 0.4377(4) 0.0343(18) Uani 1 1 d . . . . .
H36 H 0.3189 0.3482 0.4764 0.041 Uiso 1 1 calc R . . . .
C8 C -0.1763(7) 0.3202(3) 0.8289(3) 0.0224(15) Uani 1 1 d . . . . .
H8 H -0.1430 0.3172 0.8695 0.027 Uiso 1 1 calc R . . . .
C6 C 0.2942(7) 0.4003(4) 0.8836(3) 0.0220(15) Uani 1 1 d . . . . .
H6 H 0.2579 0.4354 0.8539 0.026 Uiso 1 1 calc R . . . .
C33 C 0.4139(11) 0.4277(4) 0.3249(3) 0.044(2) Uani 1 1 d . . . . .
H33 H 0.4385 0.4469 0.2859 0.053 Uiso 1 1 calc R . . . .
C12 C -0.1256(8) 0.3124(4) 0.7216(3) 0.0257(16) Uani 1 1 d . . . . .
H12 H -0.0569 0.3049 0.6898 0.031 Uiso 1 1 calc R . . . .
C34 C 0.2956(11) 0.3782(5) 0.3320(4) 0.046(2) Uani 1 1 d . . . . .
H34 H 0.2384 0.3646 0.2977 0.056 Uiso 1 1 calc R . . . .
C3 C 0.4019(8) 0.2966(4) 0.9700(3) 0.0306(17) Uani 1 1 d . . . . .
H3 H 0.4381 0.2617 0.9999 0.037 Uiso 1 1 calc R . . . .
C17 C 0.3161(11) 0.0522(5) 0.7196(4) 0.053(3) Uani 1 1 d . . . . .
H17 H 0.3213 -0.0011 0.7318 0.064 Uiso 1 1 calc R . . . .
C16 C 0.3686(9) 0.0731(5) 0.6646(4) 0.042(2) Uani 1 1 d . . . . .
H16 H 0.4096 0.0345 0.6386 0.051 Uiso 1 1 calc R . . . .
C14 C 0.3014(8) 0.2066(4) 0.6843(3) 0.0329(19) Uani 1 1 d . . . . .
H14 H 0.2953 0.2597 0.6717 0.040 Uiso 1 1 calc R . . . .
C35 C 0.2583(10) 0.3479(4) 0.3874(4) 0.046(2) Uani 1 1 d . . . . .
H35 H 0.1767 0.3135 0.3914 0.055 Uiso 1 1 calc R . . . .
C18 C 0.2545(10) 0.1074(4) 0.7587(4) 0.042(2) Uani 1 1 d . . . . .
H18 H 0.2168 0.0924 0.7970 0.050 Uiso 1 1 calc R . . . .

loop_
_atom_site_aniso_label
_atom_site_aniso_U_11
_atom_site_aniso_U_22
_atom_site_aniso_U_33
_atom_site_aniso_U_23
_atom_site_aniso_U_13
_atom_site_aniso_U_12
Bi2 0.01485(11) 0.01784(11) 0.01394(11) 0.00013(11) -0.00039(11) 0.00093(10)
Bi1 0.01257(11) 0.01841(11) 0.01502(11) 0.00346(12) -0.00052(11) 0.00122(10)
Cl3 0.0192(8) 0.0183(7) 0.0216(8) -0.0002(7) 0.0003(7) -0.0030(6)
Cl2 0.0195(8) 0.0259(8) 0.0224(9) 0.0095(7) 0.0013(7) -0.0014(6)
Cl1 0.0242(9) 0.0275(9) 0.0348(11) 0.0167(8) 0.0021(8) -0.0014(7)
Cl4 0.0290(10) 0.0288(9) 0.0346(11) 0.0149(8) 0.0074(8) 0.0006(7)
C29 0.024(4) 0.028(3) 0.018(3) 0.002(3) -0.004(3) -0.005(3)
C19 0.014(3) 0.016(3) 0.017(3) -0.003(3) -0.001(3) -0.001(2)
C30 0.026(4) 0.017(3) 0.018(3) -0.002(3) 0.001(3) 0.003(2)
C28 0.013(3) 0.038(4) 0.020(4) 0.002(3) 0.001(3) 0.001(3)
C22 0.026(4) 0.028(4) 0.023(4) -0.008(3) 0.006(3) 0.006(3)
C26 0.022(4) 0.024(3) 0.032(4) -0.010(3) -0.004(3) 0.003(3)
C11 0.030(4) 0.032(4) 0.036(5) 0.002(4) -0.024(4) 0.004(3)
C7 0.014(3) 0.015(3) 0.023(3) -0.005(3) -0.003(3) 0.003(3)
C4 0.029(4) 0.042(4) 0.020(4) -0.008(3) -0.003(4) -0.002(3)
C25 0.009(3) 0.021(3) 0.015(3) 0.004(3) -0.001(3) 0.001(2)
C24 0.028(4) 0.023(3) 0.019(3) 0.001(3) 0.002(3) 0.003(3)
C5 0.032(4) 0.028(4) 0.024(4) -0.007(3) 0.007(3) -0.004(3)
C1 0.015(3) 0.023(3) 0.020(4) 0.003(3) -0.001(3) 0.004(3)
C15 0.038(5) 0.042(5) 0.039(5) -0.016(4) 0.021(4) -0.011(4)
C31 0.034(4) 0.021(3) 0.015(3) -0.004(3) -0.010(3) 0.012(3)
C23 0.035(4) 0.021(3) 0.030(4) -0.002(3) 0.004(4) 0.015(3)
C13 0.016(3) 0.031(4) 0.023(4) -0.009(3) -0.004(3) 0.006(3)
C21 0.041(5) 0.030(4) 0.017(3) 0.000(3) 0.007(3) 0.002(3)
C27 0.026(4) 0.028(4) 0.038(5) -0.007(4) -0.009(4) 0.009(3)
C2 0.035(4) 0.026(3) 0.025(4) 0.001(3) -0.008(3) 0.001(3)
C10 0.016(4) 0.022(4) 0.058(6) 0.008(4) -0.008(4) 0.001(3)
C32 0.043(5) 0.035(4) 0.023(4) -0.001(4) 0.002(4) 0.020(4)
C9 0.020(4) 0.018(3) 0.050(5) 0.006(3) 0.014(4) 0.006(3)
C20 0.034(4) 0.016(3) 0.017(4) -0.001(3) 0.008(3) 0.002(3)
C36 0.039(5) 0.031(4) 0.034(4) -0.004(4) -0.015(4) 0.007(4)
C8 0.024(4) 0.018(3) 0.025(4) 0.006(3) 0.003(3) 0.004(3)
C6 0.022(4) 0.025(4) 0.019(4) 0.003(3) 0.003(3) 0.006(3)
C33 0.069(6) 0.049(5) 0.015(4) -0.001(4) -0.007(4) 0.033(5)
C12 0.032(4) 0.032(4) 0.014(3) -0.004(3) -0.003(3) 0.005(3)
C34 0.068(7) 0.034(4) 0.037(5) -0.010(4) -0.028(5) 0.006(4)
C3 0.030(4) 0.037(4) 0.024(4) 0.002(3) -0.007(3) 0.002(3)
C17 0.082(7) 0.037(5) 0.041(5) -0.005(4) -0.010(5) 0.033(5)
C16 0.036(5) 0.048(5) 0.042(5) -0.023(4) -0.007(4) 0.018(4)
C14 0.033(4) 0.031(4) 0.034(5) -0.005(4) 0.014(4) -0.008(3)
C35 0.057(6) 0.034(4) 0.047(6) -0.002(4) -0.028(5) -0.002(4)
C18 0.065(6) 0.035(4) 0.025(4) 0.000(4) -0.002(4) 0.016(4)

loop_
_atom_type_symbol
_atom_type_description
_atom_type_scat_dispersion_real
_atom_type_scat_dispersion_imag
_atom_type_scat_source
C C 0.0033 0.0016 'International Tables Vol C Tables 4.2.6.8 and 6.1.1.4'
H H 0.0000 0.0000 'International Tables Vol C Tables 4.2.6.8 and 6.1.1.4'
Bi Bi -4.1077 10.2566 'International Tables Vol C Tables 4.2.6.8 and 6.1.1.4'
Cl Cl 0.1484 0.1585 'International Tables Vol C Tables 4.2.6.8 and 6.1.1.4'

loop_
_geom_angle_atom_site_label_1
_geom_angle_atom_site_label_2
_geom_angle_atom_site_label_3
_geom_angle
_geom_angle_site_symmetry_1
_geom_angle_site_symmetry_3
_geom_angle_publ_flag
Cl4 Bi2 Cl3 175.34(5) . . ?
C19 Bi2 Cl3 91.46(16) . . ?
C19 Bi2 Cl4 90.26(16) . . ?
C19 Bi2 C25 114.2(2) . . ?
C19 Bi2 C31 117.3(2) . . ?
C25 Bi2 Cl3 86.77(16) . . ?
C25 Bi2 Cl4 88.57(16) . . ?
C25 Bi2 C31 128.4(2) . . ?
C31 Bi2 Cl3 90.44(18) . . ?
C31 Bi2 Cl4 92.61(19) . . ?
Cl2 Bi1 Cl1 174.50(5) . . ?
C7 Bi1 Cl2 88.00(16) . . ?
C7 Bi1 Cl1 87.25(16) . . ?
C7 Bi1 C1 122.4(2) . . ?
C7 Bi1 C13 117.5(2) . . ?
C1 Bi1 Cl2 91.41(17) . . ?
C1 Bi1 Cl1 88.80(17) . . ?
C1 Bi1 C13 120.1(2) . . ?
C13 Bi1 Cl2 92.53(19) . . ?
C13 Bi1 Cl1 92.11(19) . . ?
C30 C29 H29 120.2 . . ?
C28 C29 H29 120.2 . . ?
C28 C29 C30 119.6(6) . . ?
C24 C19 Bi2 118.0(5) . . ?
C20 C19 Bi2 119.6(4) . . ?
C20 C19 C24 122.3(6) . . ?
C29 C30 H30 120.3 . . ?
C25 C30 C29 119.3(6) . . ?
C25 C30 H30 120.3 . . ?
C29 C28 H28 119.6 . . ?
C29 C28 C27 120.8(7) . . ?
C27 C28 H28 119.6 . . ?
C23 C22 H22 119.8 . . ?
C23 C22 C21 120.4(6) . . ?
C21 C22 H22 119.8 . . ?
C25 C26 H26 120.6 . . ?
C25 C26 C27 118.8(6) . . ?
C27 C26 H26 120.6 . . ?
C10 C11 H11 120.2 . . ?
C10 C11 C12 119.6(7) . . ?
C12 C11 H11 120.2 . . ?
C8 C7 Bi1 118.8(5) . . ?
C8 C7 C12 122.9(6) . . ?
C12 C7 Bi1 118.2(5) . . ?
C5 C4 H4 119.9 . . ?
C5 C4 C3 120.2(7) . . ?
C3 C4 H4 119.9 . . ?
C30 C25 Bi2 116.5(4) . . ?
C26 C25 Bi2 121.7(5) . . ?
C26 C25 C30 121.8(6) . . ?
C19 C24 H24 121.1 . . ?
C23 C24 C19 117.9(6) . . ?
C23 C24 H24 121.1 . . ?
C4 C5 H5 119.4 . . ?
C4 C5 C6 121.2(6) . . ?
C6 C5 H5 119.4 . . ?
C2 C1 Bi1 118.8(5) . . ?
C2 C1 C6 122.0(6) . . ?
C6 C1 Bi1 119.2(5) . . ?
C16 C15 H15 120.0 . . ?
C16 C15 C14 120.0(8) . . ?
C14 C15 H15 120.0 . . ?
C32 C31 Bi2 119.7(5) . . ?
C36 C31 Bi2 117.9(5) . . ?
C36 C31 C32 122.3(7) . . ?
C22 C23 H23 119.4 . . ?
C24 C23 C22 121.1(6) . . ?
C24 C23 H23 119.4 . . ?
C14 C13 Bi1 120.1(5) . . ?
C14 C13 C18 121.5(7) . . ?
C18 C13 Bi1 118.4(6) . . ?
C22 C21 H21 120.1 . . ?
C22 C21 C20 119.9(6) . . ?
C20 C21 H21 120.1 . . ?
C28 C27 C26 119.7(6) . . ?
C28 C27 H27 120.1 . . ?
C26 C27 H27 120.1 . . ?
C1 C2 H2 120.5 . . ?
C1 C2 C3 118.9(6) . . ?
C3 C2 H2 120.5 . . ?
C11 C10 H10 119.5 . . ?
C9 C10 C11 120.9(7) . . ?
C9 C10 H10 119.5 . . ?
C31 C32 H32 121.4 . . ?
C31 C32 C33 117.2(8) . . ?
C33 C32 H32 121.4 . . ?
C10 C9 H9 119.9 . . ?
C10 C9 C8 120.3(7) . . ?
C8 C9 H9 119.9 . . ?
C19 C20 C21 118.3(6) . . ?
C19 C20 H20 120.8 . . ?
C21 C20 H20 120.8 . . ?
C31 C36 H36 120.1 . . ?
C31 C36 C35 119.9(8) . . ?
C35 C36 H36 120.1 . . ?
C7 C8 C9 117.6(7) . . ?
C7 C8 H8 121.2 . . ?
C9 C8 H8 121.2 . . ?
C5 C6 C1 117.6(6) . . ?
C5 C6 H6 121.2 . . ?
C1 C6 H6 121.2 . . ?
C32 C33 H33 119.9 . . ?
C34 C33 C32 120.1(8) . . ?
C34 C33 H33 119.9 . . ?
C11 C12 H12 120.7 . . ?
C7 C12 C11 118.7(7) . . ?
C7 C12 H12 120.7 . . ?
C33 C34 H34 119.2 . . ?
C35 C34 C33 121.7(8) . . ?
C35 C34 H34 119.2 . . ?
C4 C3 H3 120.0 . . ?
C2 C3 C4 120.0(7) . . ?
C2 C3 H3 120.0 . . ?
C16 C17 H17 119.2 . . ?
C16 C17 C18 121.5(8) . . ?
C18 C17 H17 119.2 . . ?
C15 C16 H16 120.0 . . ?
C17 C16 C15 120.0(8) . . ?
C17 C16 H16 120.0 . . ?
C15 C14 H14 120.4 . . ?
C13 C14 C15 119.2(7) . . ?
C13 C14 H14 120.4 . . ?
C36 C35 H35 120.6 . . ?
C34 C35 C36 118.8(8) . . ?
C34 C35 H35 120.6 . . ?
C13 C18 C17 117.8(8) . . ?
C13 C18 H18 121.1 . . ?
C17 C18 H18 121.1 . . ?

loop_
_geom_bond_atom_site_label_1
_geom_bond_atom_site_label_2
_geom_bond_distance
_geom_bond_site_symmetry_2
_geom_bond_publ_flag
Bi2 Cl3 2.6266(15) . ?
Bi2 Cl4 2.5649(16) . ?
Bi2 C19 2.201(6) . ?
Bi2 C25 2.207(6) . ?
Bi2 C31 2.223(7) . ?
Bi1 Cl2 2.5780(16) . ?
Bi1 Cl1 2.5888(16) . ?
Bi1 C7 2.210(6) . ?
Bi1 C1 2.218(7) . ?
Bi1 C13 2.224(7) . ?
C29 H29 0.9500 . ?
C29 C30 1.387(9) . ?
C29 C28 1.377(9) . ?
C19 C24 1.399(8) . ?
C19 C20 1.376(9) . ?
C30 H30 0.9500 . ?
C30 C25 1.380(8) . ?
C28 H28 0.9500 . ?
C28 C27 1.389(9) . ?
C22 H22 0.9500 . ?
C22 C23 1.380(10) . ?
C22 C21 1.382(9) . ?
C26 H26 0.9500 . ?
C26 C25 1.377(8) . ?
C26 C27 1.394(9) . ?
C11 H11 0.9500 . ?
C11 C10 1.384(11) . ?
C11 C12 1.392(10) . ?
C7 C8 1.378(9) . ?
C7 C12 1.381(9) . ?
C4 H4 0.9500 . ?
C4 C5 1.369(9) . ?
C4 C3 1.386(9) . ?
C24 H24 0.9500 . ?
C24 C23 1.376(9) . ?
C5 H5 0.9500 . ?
C5 C6 1.383(10) . ?
C1 C2 1.374(9) . ?
C1 C6 1.395(9) . ?
C15 H15 0.9500 . ?
C15 C16 1.371(10) . ?
C15 C14 1.396(9) . ?
C31 C32 1.391(10) . ?
C31 C36 1.370(10) . ?
C23 H23 0.9500 . ?
C13 C14 1.368(10) . ?
C13 C18 1.381(10) . ?
C21 H21 0.9500 . ?
C21 C20 1.402(9) . ?
C27 H27 0.9500 . ?
C2 H2 0.9500 . ?
C2 C3 1.382(9) . ?
C10 H10 0.9500 . ?
C10 C9 1.378(11) . ?
C32 H32 0.9500 . ?
C32 C33 1.416(11) . ?
C9 H9 0.9500 . ?
C9 C8 1.406(9) . ?
C20 H20 0.9500 . ?
C36 H36 0.9500 . ?
C36 C35 1.399(10) . ?
C8 H8 0.9500 . ?
C6 H6 0.9500 . ?
C33 H33 0.9500 . ?
C33 C34 1.376(12) . ?
C12 H12 0.9500 . ?
C34 H34 0.9500 . ?
C34 C35 1.375(13) . ?
C3 H3 0.9500 . ?
C17 H17 0.9500 . ?
C17 C16 1.356(12) . ?
C17 C18 1.396(11) . ?
C16 H16 0.9500 . ?
C14 H14 0.9500 . ?
C35 H35 0.9500 . ?
C18 H18 0.9500 . ?
